data_4034056
loop_
_publ_author_name
'Wang, Biao'
'Wang, Xiao-Hui'
'Huang, Wei'
'Zhou, Jin'
'Zhu, Hong-Ping'
'Peng, Cheng'
'Han, Bo'

_publ_section_title
;
 Protecting Group-Directed Diastereodivergent Synthesis of Chiral
 Tetrahydronaphthalene-Fused Spirooxindoles via Bifunctional Tertiary
 Amine Catalysis.
;
_journal_issue 16
_journal_name_full 'The Journal of organic chemistry'
_journal_page_first 10349
_journal_page_last 10361
_journal_paper_doi 10.1021/acs.joc.9b01501
_journal_volume 84
_journal_year 2019
_chemical_absolute_configuration ad
_chemical_formula_moiety '2(C28 H32 Cl N3 O10 Si), C4 H8 O2'
_chemical_formula_sum 'C60 H72 Cl2 N6 O22 Si2'
_chemical_formula_weight 1356.31
_space_group_crystal_system orthorhombic
_space_group_IT_number 19
_space_group_name_Hall 'P 2ac 2ab'
_space_group_name_H-M_alt 'P 21 21 21'
_atom_sites_solution_hydrogens geom
_audit_creation_date 2019-02-20
_audit_creation_method
;
Olex2 1.2
(compiled 2018.05.29 svn.r3508 for OlexSys, GUI svn.r5506)
;
_cell_angle_alpha 90
_cell_angle_beta 90
_cell_angle_gamma 90
_cell_formula_units_Z 4
_cell_length_a 13.8238(10)
_cell_length_b 16.1894(12)
_cell_length_c 31.377(2)
_cell_measurement_reflns_used 9957
_cell_measurement_temperature 296.15
_cell_measurement_theta_max 20.774
_cell_measurement_theta_min 3.183
_cell_volume 7022.1(9)
_computing_cell_refinement 'SAINT v8.34A (Bruker, 2013)'
_computing_data_reduction 'SAINT v8.34A (Bruker, 2013)'
_computing_molecular_graphics 'Olex2 (Dolomanov et al., 2009)'
_computing_publication_material 'Olex2 (Dolomanov et al., 2009)'
_computing_structure_refinement 'ShelXL (Sheldrick, 2015)'
_diffrn_ambient_temperature 296.15
_diffrn_measured_fraction_theta_full 0.997
_diffrn_measured_fraction_theta_max 0.996
_diffrn_measurement_device_type 'CCD area detector'
_diffrn_measurement_method 'phi and omega scans'
_diffrn_radiation_monochromator graphite
_diffrn_radiation_type MoK\a
_diffrn_radiation_wavelength 0.71073
_diffrn_reflns_av_R_equivalents 0.0982
_diffrn_reflns_av_unetI/netI 0.1084
_diffrn_reflns_Laue_measured_fraction_full 0.997
_diffrn_reflns_Laue_measured_fraction_max 0.996
_diffrn_reflns_limit_h_max 17
_diffrn_reflns_limit_h_min -18
_diffrn_reflns_limit_k_max 21
_diffrn_reflns_limit_k_min -19
_diffrn_reflns_limit_l_max 40
_diffrn_reflns_limit_l_min -40
_diffrn_reflns_number 109326
_diffrn_reflns_point_group_measured_fraction_full 0.998
_diffrn_reflns_point_group_measured_fraction_max 0.996
_diffrn_reflns_theta_full 25.242
_diffrn_reflns_theta_max 27.585
_diffrn_reflns_theta_min 2.988
_exptl_absorpt_coefficient_mu 0.202
_exptl_absorpt_correction_T_max 0.7456
_exptl_absorpt_correction_T_min 0.6589
_exptl_absorpt_correction_type multi-scan
_exptl_absorpt_process_details
'SADABS-2012/1 (Bruker,2012) was used for absorption correction. wR2(int) was 0.0677 before and 0.0594 after correction. The Ratio of minimum to maximum transmission is 0.8837. The \l/2 correction factor is 0.0015.'
_exptl_crystal_colour colourless
_exptl_crystal_colour_primary colourless
_exptl_crystal_density_diffrn 1.283
_exptl_crystal_description block
_exptl_crystal_F_000 2848
_exptl_crystal_size_max 0.298
_exptl_crystal_size_mid 0.217
_exptl_crystal_size_min 0.2
_refine_diff_density_max 0.309
_refine_diff_density_min -0.165
_refine_diff_density_rms 0.034
_refine_ls_abs_structure_details
;
 Flack x determined using 2558 quotients [(I+)-(I-)]/[(I+)+(I-)]
 (Parsons, Flack and Wagner, Acta Cryst. B69 (2013) 249-259).
;
_refine_ls_abs_structure_Flack 0.02(2)
_refine_ls_extinction_method none
_refine_ls_goodness_of_fit_ref 0.886
_refine_ls_hydrogen_treatment constr
_refine_ls_matrix_type full
_refine_ls_number_parameters 896
_refine_ls_number_reflns 16190
_refine_ls_number_restraints 618
_refine_ls_restrained_S_all 0.918
_refine_ls_R_factor_all 0.1613
_refine_ls_R_factor_gt 0.0456
_refine_ls_shift/su_max 0.002
_refine_ls_shift/su_mean 0.000
_refine_ls_structure_factor_coef Fsqd
_refine_ls_weighting_details 'w=1/[\s^2^(Fo^2^)+(0.0648P)^2^] where P=(Fo^2^+2Fc^2^)/3'
_refine_ls_weighting_scheme calc
_refine_ls_wR_factor_gt 0.0985
_refine_ls_wR_factor_ref 0.1229
_reflns_Friedel_coverage 0.830
_reflns_Friedel_fraction_full 0.999
_reflns_Friedel_fraction_max 0.996
_reflns_number_gt 7025
_reflns_number_total 16190
_reflns_threshold_expression 'I > 2\s(I)'
_cod_data_source_file jo9b01501_si_002.cif
_cod_data_source_block 222
_cod_original_cell_volume 7022.2(9)
_cod_database_code 4034056
_shelx_shelxl_version_number 2018/3
_shelx_space_group_comment
;
The symmetry employed for this shelxl refinement is uniquely defined
by the following loop, which should always be used as a source of
symmetry information in preference to the above space-group names.
They are only intended as comments.
;
_shelx_estimated_absorpt_t_max 0.961
_shelx_estimated_absorpt_t_min 0.942
_olex2_refinement_description
;
1. Fixed Uiso
 At 1.2 times of:
  All C(H) groups, All C(H,H) groups
 At 1.5 times of:
  All C(H,H,H) groups
2. Restrained distances
 C55-N5
 1.44 with sigma of 0.02
 C6-C1A
 1.4 with sigma of 0.02
 Si2-C59
 1.8 with sigma of 0.02
 O14-N5 \\sim N5-O13
 with sigma of 0.02
 C58-Si2 \\sim Si2-C58A
 with sigma of 0.02
3. Rigid bond restraints
 O5, C6
 with sigma for 1-2 distances of 0.01 and sigma for 1-3 distances of 0.02
4. Uiso/Uaniso restraints and constraints
All non-hydrogen atoms restrained to be isotropic: with sigma of 0.01 and sigma
for terminal atoms of 0.02
5. Rigid body (RIGU) restrains
 Si2, C59, C60, C58, C59A, C58A, C60A
 with sigma for 1-2 distances of 0.004 and sigma for 1-3 distances of 0.004
6. Others
 Sof(C6A)=Sof(H6AA)=Sof(H6AB)=Sof(C1B)=Sof(H1BA)=Sof(H1BB)=Sof(H1BC)=1-FVAR(1)
 Sof(C6)=Sof(H6A)=Sof(H6B)=Sof(C1A)=Sof(H1AA)=Sof(H1AB)=Sof(H1AC)=FVAR(1)
 Sof(C59A)=Sof(H59D)=Sof(H59E)=Sof(H59F)=Sof(C58A)=Sof(H58D)=Sof(H58E)=
 Sof(H58F)=Sof(C60A)=Sof(H60D)=Sof(H60E)=Sof(H60F)=1-FVAR(2)
 Sof(C59)=Sof(H59A)=Sof(H59B)=Sof(H59C)=Sof(C60)=Sof(H60A)=Sof(H60B)=Sof(H60C)=
 Sof(C58)=Sof(H58A)=Sof(H58B)=Sof(H58C)=FVAR(2)
7.a Ternary CH refined with riding coordinates:
 C8(H8), C12(H12), C50(H50), C46(H46)
7.b Secondary CH2 refined with riding coordinates:
 C9(H9A,H9B), C49(H49A,H49B), C2(H2A,H2B), C52(H52A,H52B), C6(H6A,H6B),
 C6A(H6AA,H6AB)
7.c Aromatic/amide H refined with riding coordinates:
 C24(H24), C16(H16), C22(H22), C14(H14), C43(H43), C42(H42), C21(H21),
 C45(H45), C54(H54), C56(H56)
7.d Idealised Me refined as rotating group:
 C32(H32A,H32B,H32C), C31(H31A,H31B,H31C), C27(H27A,H27B,H27C), C35(H35A,H35B,
 H35C), C33(H33A,H33B,H33C), C59(H59A,H59B,H59C), C34(H34A,H34B,H34C), C60(H60A,
 H60B,H60C), C58(H58A,H58B,H58C), C29(H29A,H29B,H29C), C30(H30A,H30B,H30C),
 C28(H28A,H28B,H28C), C4(H4A,H4B,H4C), C5(H5A,H5B,H5C), C53(H53A,H53B,H53C),
 C1A(H1AA,H1AB,H1AC), C1B(H1BA,H1BB,H1BC), C59A(H59D,H59E,H59F), C58A(H58D,H58E,
 H58F), C60A(H60D,H60E,H60F)
;
_olex2_submission_special_instructions 'No special instructions were received'

loop_
_space_group_symop_operation_xyz
'x, y, z'
'-x+1/2, -y, z+1/2'
'-x, y+1/2, -z+1/2'
'x+1/2, -y+1/2, -z'

loop_
_atom_site_label
_atom_site_type_symbol
_atom_site_fract_x
_atom_site_fract_y
_atom_site_fract_z
_atom_site_U_iso_or_equiv
_atom_site_adp_type
_atom_site_occupancy
_atom_site_site_symmetry_order
_atom_site_calc_flag
_atom_site_refinement_flags_posn
_atom_site_refinement_flags_adp
_atom_site_refinement_flags_occupancy
_atom_site_disorder_assembly
_atom_site_disorder_group
Si1 Si -0.19033(9) -0.33696(7) -1.10235(4) 0.0638(3) Uani 1 1 d . . . . .
Cl2 Cl -0.02614(8) -0.00480(7) -1.04570(4) 0.0831(4) Uani 1 1 d . . . . .
Si2 Si -0.03338(9) 0.24563(8) -1.13365(5) 0.0766(4) Uani 1 1 d D U . . .
Cl1 Cl -0.25181(14) 0.50517(9) -1.23460(5) 0.1225(5) Uani 1 1 d . . . . .
N3 N -0.3980(2) -0.17816(19) -1.05199(10) 0.0490(8) Uani 1 1 d . . . . .
O10 O -0.45372(18) -0.15187(18) -1.11726(8) 0.0623(7) Uani 1 1 d . . . . .
O9 O -0.5591(2) -0.1939(2) -1.06670(10) 0.0842(10) Uani 1 1 d . . . . .
O18 O -0.3111(2) 0.07230(18) -1.15411(9) 0.0706(8) Uani 1 1 d . . . . .
C8 C -0.2731(3) -0.2215(2) -0.95435(11) 0.0520(10) Uani 1 1 d . . . . .
H8 H -0.203647 -0.219883 -0.948119 0.062 Uiso 1 1 calc R . . . .
C19 C -0.2444(3) -0.1597(2) -1.02787(11) 0.0466(9) Uani 1 1 d . . . . .
O20 O -0.1744(2) 0.02052(19) -1.20782(9) 0.0786(9) Uani 1 1 d . . . . .
O7 O -0.25768(18) -0.33066(15) -1.05872(8) 0.0573(7) Uani 1 1 d . . . . .
O17 O -0.1410(2) 0.20281(17) -1.12606(9) 0.0639(7) Uani 1 1 d . . . . .
N6 N -0.2404(2) 0.1461(2) -1.20928(10) 0.0553(8) Uani 1 1 d . . . . .
C24 C -0.1554(3) -0.1215(2) -1.02405(12) 0.0519(10) Uani 1 1 d . . . . .
H24 H -0.109766 -0.140147 -1.004522 0.062 Uiso 1 1 calc R . . . .
O8 O -0.4518(2) -0.27935(18) -1.00530(8) 0.0653(8) Uani 1 1 d . . . . .
C11 C -0.2590(3) -0.3855(2) -0.98711(13) 0.0522(10) Uani 1 1 d . . . . .
C26 C -0.5239(3) -0.1428(3) -1.15266(14) 0.0730(13) Uani 1 1 d . . . . .
C23 C -0.1367(3) -0.0553(2) -1.05001(14) 0.0526(10) Uani 1 1 d . . . . .
C39 C -0.3028(3) 0.2232(2) -1.15104(12) 0.0533(10) Uani 1 1 d . . . . .
C51 C -0.4788(4) 0.2332(3) -1.1695(2) 0.0815(14) Uani 1 1 d . . . . .
C16 C -0.2859(3) -0.5258(3) -0.93757(16) 0.0685(12) Uani 1 1 d . . . . .
H16 H -0.292553 -0.572548 -0.920596 0.082 Uiso 1 1 calc R . . . .
C10 C -0.2930(3) -0.3767(2) -0.94561(13) 0.0542(10) Uani 1 1 d . . . . .
C40 C -0.2747(3) 0.2784(2) -1.18784(12) 0.0555(10) Uani 1 1 d . . . . .
C22 C -0.2027(3) -0.0272(2) -1.07939(13) 0.0587(11) Uani 1 1 d . . . . .
H22 H -0.187741 0.017652 -1.096668 0.070 Uiso 1 1 calc R . . . .
O2 O -0.3880(3) -0.3875(3) -0.86590(12) 0.1132(13) Uani 1 1 d . . . . .
C25 C -0.4804(3) -0.1759(3) -1.07898(14) 0.0572(10) Uani 1 1 d . . . . .
C38 C -0.2877(3) 0.1369(3) -1.16996(13) 0.0572(10) Uani 1 1 d . . . . .
C12 C -0.2335(3) -0.3125(2) -1.01563(11) 0.0490(9) Uani 1 1 d . . . . .
H12 H -0.163414 -0.303771 -1.014035 0.059 Uiso 1 1 calc R . . . .
C48 C -0.3571(4) 0.1642(3) -1.06645(14) 0.0717(13) Uani 1 1 d . . . . .
C13 C -0.2842(3) -0.2309(2) -1.00261(11) 0.0483(9) Uani 1 1 d . . . . .
O6 O -0.3714(3) -0.1000(2) -0.95839(10) 0.0947(11) Uani 1 1 d . . . . .
C41 C -0.2369(3) 0.2306(3) -1.22109(13) 0.0590(10) Uani 1 1 d . . . . .
N2 N -0.3430(3) -0.4464(3) -0.87805(13) 0.0765(11) Uani 1 1 d . . . . .
C14 C -0.2429(3) -0.4634(3) -1.00372(15) 0.0719(12) Uani 1 1 d . . . . .
H14 H -0.223168 -0.469512 -1.031885 0.086 Uiso 1 1 calc R . . . .
C50 C -0.4052(3) 0.2379(3) -1.13442(14) 0.0680(12) Uani 1 1 d . . . . .
H50 H -0.407720 0.293605 -1.122283 0.082 Uiso 1 1 calc R . . . .
C43 C -0.2108(3) 0.3524(3) -1.26131(16) 0.0768(13) Uani 1 1 d . . . . .
H43 H -0.189268 0.378624 -1.285918 0.092 Uiso 1 1 calc R . . . .
C32 C -0.0817(3) -0.2718(3) -1.09778(16) 0.0868(14) Uani 1 1 d . . . . .
H32A H -0.100654 -0.214919 -1.095305 0.130 Uiso 1 1 calc GR . . . .
H32B H -0.042214 -0.278702 -1.122697 0.130 Uiso 1 1 calc GR . . . .
H32C H -0.045599 -0.287673 -1.072972 0.130 Uiso 1 1 calc GR . . . .
O21 O -0.4662(3) 0.2049(3) -1.20329(15) 0.1180(14) Uani 1 1 d . . . . .
O5 O -0.2883(3) -0.1258(2) -0.89951(12) 0.1181(14) Uani 1 1 d . U . . .
C46 C -0.2323(3) 0.2343(2) -1.11399(11) 0.0560(10) Uani 1 1 d . . . . .
H46 H -0.225322 0.293505 -1.108375 0.067 Uiso 1 1 calc R . . . .
O22 O -0.5628(3) 0.2637(3) -1.15645(14) 0.1268(15) Uani 1 1 d . . . . .
C7 C -0.3162(4) -0.1414(3) -0.93861(14) 0.0662(12) Uani 1 1 d . . . . .
C20 C -0.3113(3) -0.1322(2) -1.05731(11) 0.0455(9) Uani 1 1 d . . . . .
C42 C -0.2046(3) 0.2670(3) -1.25841(14) 0.0733(12) Uani 1 1 d . . . . .
H42 H -0.179798 0.235488 -1.280642 0.088 Uiso 1 1 calc R . . . .
C21 C -0.2921(3) -0.0663(2) -1.08319(12) 0.0558(11) Uani 1 1 d . . . . .
H21 H -0.337685 -0.047972 -1.102847 0.067 Uiso 1 1 calc R . . . .
C45 C -0.2802(3) 0.3623(3) -1.19170(15) 0.0728(13) Uani 1 1 d . . . . .
H45 H -0.305244 0.394461 -1.169745 0.087 Uiso 1 1 calc R . . . .
O4 O -0.2256(5) -0.6187(3) -1.03491(17) 0.162(2) Uani 1 1 d . . . . .
O19 O -0.1725(3) 0.0921(2) -1.26872(11) 0.1071(13) Uani 1 1 d . . . . .
O12 O -0.5217(4) -0.4531(3) -1.14851(17) 0.1376(16) Uani 1 1 d . . . . .
O1 O -0.3270(3) -0.5048(3) -0.85547(13) 0.1237(14) Uani 1 1 d . . . . .
C15 C -0.2560(4) -0.5312(3) -0.97858(17) 0.0785(14) Uani 1 1 d . . . . .
C37 C -0.1931(4) 0.0845(3) -1.23234(16) 0.0691(12) Uani 1 1 d . . . . .
C57 C -0.3744(5) 0.1241(4) -1.02749(19) 0.0951(16) Uani 1 1 d . . . . .
C17 C -0.3059(3) -0.4493(3) -0.92234(13) 0.0574(10) Uani 1 1 d . . . . .
C9 C -0.3161(3) -0.2918(2) -0.92868(12) 0.0594(11) Uani 1 1 d . . . . .
H9A H -0.292682 -0.287915 -0.899611 0.071 Uiso 1 1 calc R . . . .
H9B H -0.385835 -0.285206 -0.927944 0.071 Uiso 1 1 calc R . . . .
C18 C -0.3899(3) -0.2338(3) -1.01838(12) 0.0517(10) Uani 1 1 d . . . . .
C47 C -0.2634(4) 0.1922(2) -1.07295(13) 0.0641(11) Uani 1 1 d . . . . .
C54 C -0.1944(4) 0.1844(3) -1.04142(15) 0.0785(13) Uani 1 1 d . . . . .
H54 H -0.132013 0.203924 -1.046057 0.094 Uiso 1 1 calc R . . . .
C36 C -0.1259(4) -0.0542(3) -1.22425(16) 0.0817(14) Uani 1 1 d . . . . .
O3 O -0.2335(5) -0.6702(3) -0.97135(17) 0.188(3) Uani 1 1 d . . . . .
C31 C -0.2696(4) -0.3026(4) -1.14518(14) 0.0952(16) Uani 1 1 d . . . . .
H31A H -0.326642 -0.336474 -1.145732 0.143 Uiso 1 1 calc GR . . . .
H31B H -0.236369 -0.307206 -1.171931 0.143 Uiso 1 1 calc GR . . . .
H31C H -0.287690 -0.246111 -1.140446 0.143 Uiso 1 1 calc GR . . . .
C44 C -0.2477(4) 0.3985(3) -1.22904(16) 0.0753(13) Uani 1 1 d . . . . .
C49 C -0.4337(3) 0.1768(3) -1.09947(15) 0.0775(13) Uani 1 1 d . . . . .
H49A H -0.492005 0.196573 -1.085598 0.093 Uiso 1 1 calc R . . . .
H49B H -0.448632 0.123981 -1.112504 0.093 Uiso 1 1 calc R . . . .
C3 C -0.4778(6) -0.4841(5) -1.1155(3) 0.118(2) Uani 1 1 d . . . . .
O15 O -0.5122(4) 0.0535(4) -1.0468(2) 0.167(2) Uani 1 1 d . . . . .
C27 C -0.5769(5) -0.2228(5) -1.1601(2) 0.127(2) Uani 1 1 d . . . . .
H27A H -0.531051 -0.267117 -1.162426 0.191 Uiso 1 1 calc GR . . . .
H27B H -0.613805 -0.219032 -1.185908 0.191 Uiso 1 1 calc GR . . . .
H27C H -0.619647 -0.233341 -1.136561 0.191 Uiso 1 1 calc GR . . . .
C55 C -0.2172(6) 0.1485(4) -1.00370(17) 0.0963(17) Uani 1 1 d D . . . .
C56 C -0.3060(6) 0.1171(4) -0.99617(18) 0.1065(18) Uani 1 1 d . . . . .
H56 H -0.320351 0.091536 -0.970397 0.128 Uiso 1 1 calc R . . . .
C35 C -0.0274(5) -0.0326(4) -1.2409(2) 0.126(2) Uani 1 1 d . . . . .
H35A H -0.033840 -0.002755 -1.267207 0.189 Uiso 1 1 calc GR . . . .
H35B H 0.008734 -0.082367 -1.245828 0.189 Uiso 1 1 calc GR . . . .
H35C H 0.005859 0.001005 -1.220447 0.189 Uiso 1 1 calc GR . . . .
C33 C -0.1189(6) -0.1073(4) -1.1854(2) 0.137(3) Uani 1 1 d . . . . .
H33A H -0.077691 -0.081049 -1.164830 0.206 Uiso 1 1 calc GR . . . .
H33B H -0.092251 -0.159995 -1.193042 0.206 Uiso 1 1 calc GR . . . .
H33C H -0.182160 -0.114814 -1.173452 0.206 Uiso 1 1 calc GR . . . .
O16 O -0.5004(5) 0.0900(5) -0.98272(19) 0.200(3) Uani 1 1 d . . . . .
C59 C 0.024(3) 0.237(3) -1.0806(10) 0.091(12) Uani 0.21(3) 1 d D U P A 1
H59A H -0.017827 0.261392 -1.059513 0.136 Uiso 0.21(3) 1 calc GR . P A 1
H59B H 0.084622 0.266206 -1.080793 0.136 Uiso 0.21(3) 1 calc GR . P A 1
H59C H 0.034774 0.180262 -1.073898 0.136 Uiso 0.21(3) 1 calc GR . P A 1
C34 C -0.1900(5) -0.0939(4) -1.2571(2) 0.122(2) Uani 1 1 d . . . . .
H34A H -0.252882 -0.103355 -1.245061 0.184 Uiso 1 1 calc GR . . . .
H34B H -0.162326 -0.145599 -1.265784 0.184 Uiso 1 1 calc GR . . . .
H34C H -0.195664 -0.058084 -1.281326 0.184 Uiso 1 1 calc GR . . . .
C60 C -0.042(6) 0.348(4) -1.153(2) 0.119(17) Uani 0.21(3) 1 d . U P A 1
H60A H -0.089983 0.351354 -1.174636 0.178 Uiso 0.21(3) 1 calc GR . P A 1
H60B H 0.019648 0.365224 -1.164048 0.178 Uiso 0.21(3) 1 calc GR . P A 1
H60C H -0.059456 0.384440 -1.129649 0.178 Uiso 0.21(3) 1 calc GR . P A 1
C58 C 0.016(3) 0.159(3) -1.166(2) 0.123(15) Uani 0.21(3) 1 d D U P A 1
H58A H -0.006811 0.107577 -1.154786 0.184 Uiso 0.21(3) 1 calc GR . P A 1
H58B H 0.085212 0.160441 -1.165204 0.184 Uiso 0.21(3) 1 calc GR . P A 1
H58C H -0.005570 0.164874 -1.195059 0.184 Uiso 0.21(3) 1 calc GR . P A 1
N4 N -0.4690(6) 0.0873(4) -1.0187(2) 0.133(2) Uani 1 1 d . . . . .
N1 N -0.2362(5) -0.6133(3) -0.9969(2) 0.1275(19) Uani 1 1 d . . . . .
C29 C -0.4604(4) -0.1197(5) -1.18939(15) 0.115(2) Uani 1 1 d . . . . .
H29A H -0.424247 -0.070991 -1.182336 0.173 Uiso 1 1 calc GR . . . .
H29B H -0.499679 -0.109138 -1.214028 0.173 Uiso 1 1 calc GR . . . .
H29C H -0.416618 -0.164249 -1.195359 0.173 Uiso 1 1 calc GR . . . .
C30 C -0.1555(5) -0.4457(3) -1.11123(19) 0.1086(19) Uani 1 1 d . . . . .
H30A H -0.110989 -0.462709 -1.089450 0.163 Uiso 1 1 calc GR . . . .
H30B H -0.125247 -0.450944 -1.138642 0.163 Uiso 1 1 calc GR . . . .
H30C H -0.212120 -0.479959 -1.110230 0.163 Uiso 1 1 calc GR . . . .
O14 O -0.0671(6) 0.1726(4) -0.97620(18) 0.151(2) Uani 1 1 d D . . . .
C2 C -0.5168(7) -0.4948(7) -1.1891(2) 0.168(3) Uani 1 1 d . . . . .
H2A H -0.449962 -0.507093 -1.196139 0.202 Uiso 1 1 calc R . . . .
H2B H -0.552232 -0.546475 -1.187771 0.202 Uiso 1 1 calc R . . . .
C52 C -0.6443(5) 0.2579(6) -1.1850(3) 0.158(3) Uani 1 1 d . . . . .
H52A H -0.622676 0.266303 -1.214064 0.190 Uiso 1 1 calc R . . . .
H52B H -0.690721 0.300921 -1.178198 0.190 Uiso 1 1 calc R . . . .
C28 C -0.5915(5) -0.0741(5) -1.1418(2) 0.127(2) Uani 1 1 d . . . . .
H28A H -0.628031 -0.088609 -1.116856 0.190 Uiso 1 1 calc GR . . . .
H28B H -0.634788 -0.064651 -1.165173 0.190 Uiso 1 1 calc GR . . . .
H28C H -0.555027 -0.024736 -1.136238 0.190 Uiso 1 1 calc GR . . . .
C4 C -0.4922(6) -0.4480(5) -1.0761(2) 0.153(3) Uani 1 1 d . . . . .
H4A H -0.450943 -0.400606 -1.073289 0.229 Uiso 1 1 calc GR . . . .
H4B H -0.477098 -0.487134 -1.054047 0.229 Uiso 1 1 calc GR . . . .
H4C H -0.558531 -0.431215 -1.073453 0.229 Uiso 1 1 calc GR . . . .
O13 O -0.1668(6) 0.1173(5) -0.93552(19) 0.231(4) Uani 1 1 d D . . . .
O11 O -0.4161(6) -0.5352(5) -1.1216(2) 0.202(3) Uani 1 1 d . . . . .
C5 C -0.5567(9) -0.4439(7) -1.2200(3) 0.202(4) Uani 1 1 d . . . . .
H5A H -0.560575 -0.473330 -1.246488 0.302 Uiso 1 1 calc GR . . . .
H5B H -0.516701 -0.395931 -1.223514 0.302 Uiso 1 1 calc GR . . . .
H5C H -0.620337 -0.427304 -1.211288 0.302 Uiso 1 1 calc GR . . . .
N5 N -0.1444(7) 0.1444(5) -0.9696(2) 0.135(2) Uani 1 1 d D . . . .
C53 C -0.6905(8) 0.1779(8) -1.1814(4) 0.249(6) Uani 1 1 d . . . . .
H53A H -0.726244 0.166590 -1.207002 0.373 Uiso 1 1 calc GR . . . .
H53B H -0.733801 0.178030 -1.157502 0.373 Uiso 1 1 calc GR . . . .
H53C H -0.642108 0.136122 -1.177421 0.373 Uiso 1 1 calc GR . . . .
C6 C -0.3487(16) -0.0572(10) -0.8771(6) 0.104(5) Uani 0.63(3) 1 d D U P B 1
H6A H -0.402304 -0.039033 -0.894658 0.125 Uiso 0.63(3) 1 calc R . P B 1
H6B H -0.373084 -0.075599 -0.849675 0.125 Uiso 0.63(3) 1 calc R . P B 1
C1A C -0.2792(11) 0.0049(14) -0.8724(5) 0.159(7) Uani 0.63(3) 1 d D . P B 1
H1AA H -0.225460 -0.016060 -0.856301 0.238 Uiso 0.63(3) 1 calc GR . P B 1
H1AB H -0.307165 0.051039 -0.857661 0.238 Uiso 0.63(3) 1 calc GR . P B 1
H1AC H -0.257261 0.022250 -0.899995 0.238 Uiso 0.63(3) 1 calc GR . P B 1
C6A C -0.2993(17) -0.0530(19) -0.8778(9) 0.087(10) Uani 0.37(3) 1 d . . P B 2
H6AA H -0.291434 -0.005550 -0.896344 0.105 Uiso 0.37(3) 1 calc R . P B 2
H6AB H -0.254660 -0.048886 -0.854057 0.105 Uiso 0.37(3) 1 calc R . P B 2
C1B C -0.404(2) -0.0627(14) -0.8628(8) 0.108(8) Uani 0.37(3) 1 d . . P B 2
H1BA H -0.445588 -0.069708 -0.887012 0.162 Uiso 0.37(3) 1 calc GR . P B 2
H1BB H -0.423175 -0.014223 -0.847274 0.162 Uiso 0.37(3) 1 calc GR . P B 2
H1BC H -0.409061 -0.110160 -0.844567 0.162 Uiso 0.37(3) 1 calc GR . P B 2
C59A C 0.0551(11) 0.2144(10) -1.0923(5) 0.126(5) Uani 0.79(3) 1 d . U P A 2
H59D H 0.032107 0.231334 -1.064765 0.189 Uiso 0.79(3) 1 calc GR . P A 2
H59E H 0.116287 0.240259 -1.097925 0.189 Uiso 0.79(3) 1 calc GR . P A 2
H59F H 0.062766 0.155484 -1.092732 0.189 Uiso 0.79(3) 1 calc GR . P A 2
C58A C 0.0113(7) 0.2076(13) -1.1869(4) 0.126(5) Uani 0.79(3) 1 d D U P A 2
H58D H -0.002327 0.149665 -1.189660 0.189 Uiso 0.79(3) 1 calc GR . P A 2
H58E H 0.079836 0.216395 -1.188971 0.189 Uiso 0.79(3) 1 calc GR . P A 2
H58F H -0.020805 0.237273 -1.209324 0.189 Uiso 0.79(3) 1 calc GR . P A 2
C60A C -0.0420(15) 0.3593(9) -1.1336(7) 0.117(5) Uani 0.79(3) 1 d . U P A 2
H60D H -0.085626 0.376756 -1.155608 0.175 Uiso 0.79(3) 1 calc GR . P A 2
H60E H 0.020804 0.382605 -1.138623 0.175 Uiso 0.79(3) 1 calc GR . P A 2
H60F H -0.065719 0.377724 -1.106424 0.175 Uiso 0.79(3) 1 calc GR . P A 2

loop_
_atom_site_aniso_label
_atom_site_aniso_U_11
_atom_site_aniso_U_22
_atom_site_aniso_U_33
_atom_site_aniso_U_23
_atom_site_aniso_U_13
_atom_site_aniso_U_12
Si1 0.0690(7) 0.0639(7) 0.0586(7) -0.0086(6) 0.0057(6) 0.0049(6)
Cl2 0.0563(7) 0.0778(8) 0.1151(9) 0.0057(7) 0.0011(6) -0.0188(6)
Si2 0.0622(8) 0.0718(8) 0.0958(10) -0.0034(7) -0.0121(7) 0.0034(7)
Cl1 0.1549(13) 0.0753(8) 0.1373(12) 0.0405(9) 0.0089(11) 0.0102(9)
N3 0.0427(19) 0.0531(19) 0.0511(19) 0.0090(16) -0.0047(16) -0.0041(15)
O10 0.0480(16) 0.089(2) 0.0498(17) 0.0121(15) -0.0032(14) 0.0041(14)
O9 0.0488(18) 0.125(3) 0.079(2) 0.0264(18) -0.0050(16) -0.0151(18)
O18 0.087(2) 0.0548(18) 0.0700(19) 0.0066(15) 0.0107(16) -0.0005(16)
C8 0.054(2) 0.052(2) 0.050(2) 0.0002(19) -0.0038(18) 0.0034(19)
C19 0.047(2) 0.044(2) 0.048(2) -0.0044(18) 0.0026(19) 0.002(2)
O20 0.098(2) 0.074(2) 0.0640(18) -0.0062(17) 0.0027(16) 0.0262(18)
O7 0.0627(16) 0.0567(15) 0.0525(16) -0.0054(12) 0.0008(13) -0.0022(13)
O17 0.0623(18) 0.0629(17) 0.0664(18) -0.0038(14) -0.0060(14) 0.0045(14)
N6 0.060(2) 0.058(2) 0.0478(19) -0.0025(17) 0.0037(17) 0.0055(17)
C24 0.048(2) 0.047(2) 0.061(2) -0.006(2) -0.0085(19) 0.003(2)
O8 0.0554(17) 0.076(2) 0.0645(18) 0.0182(15) 0.0014(14) -0.0141(16)
C11 0.055(2) 0.042(2) 0.060(3) -0.0009(19) -0.004(2) 0.0001(19)
C26 0.061(3) 0.096(4) 0.062(3) 0.012(3) -0.011(2) 0.003(3)
C23 0.045(2) 0.044(2) 0.069(3) -0.005(2) 0.010(2) -0.0050(19)
C39 0.054(2) 0.052(2) 0.053(2) 0.0042(19) 0.005(2) 0.0092(19)
C51 0.064(3) 0.096(4) 0.085(4) 0.011(3) 0.009(3) 0.012(3)
C16 0.062(3) 0.057(3) 0.087(3) 0.016(2) 0.000(2) 0.000(2)
C10 0.051(2) 0.057(3) 0.055(3) 0.003(2) -0.010(2) -0.002(2)
C40 0.053(2) 0.056(3) 0.058(3) 0.008(2) -0.0050(19) 0.008(2)
C22 0.060(3) 0.047(2) 0.068(3) 0.008(2) 0.006(2) -0.003(2)
O2 0.147(4) 0.105(3) 0.087(3) 0.014(2) 0.039(2) 0.014(3)
C25 0.052(3) 0.059(2) 0.061(3) 0.003(2) -0.003(2) 0.000(2)
C38 0.049(2) 0.062(3) 0.060(3) 0.003(2) -0.007(2) 0.004(2)
C12 0.046(2) 0.053(2) 0.048(2) -0.0013(18) -0.0015(18) -0.0015(19)
C48 0.097(4) 0.063(3) 0.055(3) -0.003(2) 0.017(3) 0.009(3)
C13 0.047(2) 0.050(2) 0.047(2) -0.0008(18) -0.0014(17) 0.0007(19)
O6 0.132(3) 0.085(2) 0.067(2) -0.0086(18) -0.005(2) 0.047(2)
C41 0.057(2) 0.067(3) 0.053(3) 0.006(2) -0.007(2) 0.008(2)
N2 0.080(3) 0.078(3) 0.071(3) 0.026(3) -0.001(2) -0.006(2)
C14 0.084(3) 0.056(3) 0.076(3) -0.003(2) 0.010(2) -0.002(2)
C50 0.064(3) 0.074(3) 0.066(3) 0.002(2) 0.008(2) 0.015(2)
C43 0.075(3) 0.088(4) 0.067(3) 0.024(3) -0.007(3) -0.005(3)
C32 0.078(3) 0.101(4) 0.081(3) -0.004(3) 0.016(3) -0.007(3)
O21 0.074(2) 0.182(4) 0.099(3) -0.018(3) -0.018(2) 0.007(3)
O5 0.181(4) 0.093(2) 0.080(2) -0.040(2) -0.035(3) 0.047(3)
C46 0.064(3) 0.053(2) 0.051(2) -0.0034(19) -0.001(2) 0.005(2)
O22 0.074(2) 0.169(4) 0.138(3) 0.013(3) -0.002(2) 0.037(3)
C7 0.090(3) 0.059(3) 0.050(3) -0.003(2) -0.007(2) 0.014(3)
C20 0.048(2) 0.044(2) 0.045(2) -0.0006(18) 0.0011(18) 0.0003(19)
C42 0.071(3) 0.093(4) 0.056(3) 0.012(3) 0.001(2) 0.003(3)
C21 0.058(3) 0.052(2) 0.058(2) 0.008(2) -0.008(2) 0.004(2)
C45 0.076(3) 0.069(3) 0.074(3) 0.009(2) 0.001(2) 0.010(2)
O4 0.291(7) 0.069(3) 0.125(4) -0.019(3) 0.059(4) -0.004(3)
O19 0.160(4) 0.103(3) 0.058(2) -0.0019(19) 0.025(2) 0.029(2)
O12 0.158(4) 0.142(4) 0.113(3) -0.015(3) -0.026(3) 0.040(3)
O1 0.164(4) 0.110(3) 0.097(3) 0.047(3) 0.016(3) 0.010(3)
C15 0.101(4) 0.045(3) 0.089(4) -0.001(3) 0.021(3) 0.003(2)
C37 0.082(3) 0.074(3) 0.051(3) -0.005(3) -0.005(3) 0.011(3)
C57 0.111(4) 0.092(4) 0.082(4) 0.011(3) 0.027(4) 0.008(3)
C17 0.054(2) 0.063(3) 0.055(3) 0.013(2) -0.003(2) -0.003(2)
C9 0.067(3) 0.061(3) 0.050(2) 0.000(2) -0.006(2) 0.007(2)
C18 0.057(3) 0.050(2) 0.048(2) -0.001(2) 0.000(2) 0.000(2)
C47 0.085(3) 0.052(2) 0.056(3) -0.004(2) -0.001(3) 0.010(2)
C54 0.108(4) 0.070(3) 0.057(3) -0.005(2) -0.011(3) 0.018(3)
C36 0.094(4) 0.070(3) 0.081(3) -0.013(3) 0.006(3) 0.024(3)
O3 0.331(8) 0.060(3) 0.173(5) 0.016(3) 0.096(5) 0.022(4)
C31 0.099(4) 0.122(4) 0.064(3) -0.002(3) -0.002(3) 0.008(3)
C44 0.079(3) 0.074(3) 0.073(3) 0.022(3) -0.010(3) 0.004(3)
C49 0.068(3) 0.089(3) 0.076(3) 0.008(3) 0.021(3) 0.011(2)
C3 0.110(5) 0.112(5) 0.133(6) -0.017(5) 0.019(4) 0.029(4)
O15 0.155(5) 0.212(6) 0.133(4) 0.037(4) 0.036(4) -0.061(4)
C27 0.124(5) 0.151(6) 0.106(4) -0.005(4) -0.060(4) -0.018(5)
C55 0.148(5) 0.082(4) 0.060(4) -0.004(3) -0.017(4) 0.019(4)
C56 0.157(6) 0.100(4) 0.063(4) 0.009(3) 0.011(4) 0.024(4)
C35 0.098(5) 0.118(5) 0.162(6) -0.018(4) 0.018(4) 0.028(4)
C33 0.193(7) 0.103(5) 0.116(5) 0.011(4) 0.018(4) 0.069(5)
O16 0.223(6) 0.253(7) 0.123(4) 0.022(4) 0.086(4) -0.041(5)
C59 0.044(18) 0.10(2) 0.126(18) -0.007(14) -0.025(14) -0.025(16)
C34 0.134(5) 0.096(4) 0.137(5) -0.042(4) -0.018(4) 0.008(4)
C60 0.11(2) 0.11(2) 0.13(3) 0.01(2) 0.01(2) -0.009(17)
C58 0.076(18) 0.14(2) 0.16(3) -0.035(19) 0.032(17) 0.003(17)
N4 0.158(6) 0.146(5) 0.094(4) 0.022(4) 0.047(4) -0.011(4)
N1 0.198(5) 0.049(3) 0.135(5) 0.008(3) 0.047(4) -0.004(3)
C29 0.094(4) 0.192(6) 0.061(3) 0.037(4) -0.007(3) 0.009(4)
C30 0.136(5) 0.087(4) 0.103(4) -0.014(3) 0.028(4) 0.023(3)
O14 0.193(6) 0.157(5) 0.103(4) -0.004(3) -0.069(4) 0.037(4)
C2 0.169(6) 0.244(8) 0.092(5) -0.009(6) -0.001(5) 0.040(7)
C52 0.090(4) 0.181(7) 0.204(7) 0.022(6) -0.038(5) 0.013(5)
C28 0.120(5) 0.158(6) 0.103(4) 0.019(4) -0.021(4) 0.062(5)
C4 0.168(7) 0.174(7) 0.117(5) -0.038(5) 0.012(5) 0.009(6)
O13 0.321(9) 0.271(7) 0.100(4) 0.083(5) -0.065(5) -0.043(7)
O11 0.216(7) 0.212(7) 0.179(5) -0.009(5) 0.002(5) 0.035(6)
C5 0.253(11) 0.217(10) 0.135(7) -0.025(7) -0.036(7) 0.050(8)
N5 0.188(6) 0.131(5) 0.087(4) 0.013(4) -0.030(5) 0.007(5)
C53 0.167(9) 0.230(11) 0.350(15) -0.002(11) -0.053(9) -0.056(9)
C6 0.096(11) 0.116(9) 0.100(9) -0.041(6) -0.007(9) 0.004(9)
C1A 0.172(12) 0.120(13) 0.184(12) -0.007(9) 0.039(9) -0.012(10)
C6A 0.086(14) 0.084(14) 0.093(12) -0.025(9) -0.005(10) -0.002(10)
C1B 0.110(18) 0.115(13) 0.099(14) -0.017(10) -0.006(12) 0.032(12)
C59A 0.082(8) 0.136(10) 0.159(9) 0.044(8) -0.025(7) 0.011(7)
C58A 0.086(6) 0.156(12) 0.135(8) -0.037(8) 0.023(6) -0.017(6)
C60A 0.101(7) 0.086(7) 0.162(13) 0.027(8) 0.006(10) -0.013(5)

loop_
_atom_type_symbol
_atom_type_description
_atom_type_scat_dispersion_real
_atom_type_scat_dispersion_imag
_atom_type_scat_source
C C 0.0033 0.0016 'International Tables Vol C Tables 4.2.6.8 and 6.1.1.4'
H H 0.0000 0.0000 'International Tables Vol C Tables 4.2.6.8 and 6.1.1.4'
Cl Cl 0.1484 0.1585 'International Tables Vol C Tables 4.2.6.8 and 6.1.1.4'
N N 0.0061 0.0033 'International Tables Vol C Tables 4.2.6.8 and 6.1.1.4'
O O 0.0106 0.0060 'International Tables Vol C Tables 4.2.6.8 and 6.1.1.4'
Si Si 0.0817 0.0704 'International Tables Vol C Tables 4.2.6.8 and 6.1.1.4'

loop_
_geom_angle_atom_site_label_1
_geom_angle_atom_site_label_2
_geom_angle_atom_site_label_3
_geom_angle
O7 Si1 C32 111.00(19)
O7 Si1 C31 104.62(19)
O7 Si1 C30 109.3(2)
C32 Si1 C30 110.2(3)
C31 Si1 C32 111.9(3)
C31 Si1 C30 109.7(3)
O17 Si2 C59 103.0(14)
O17 Si2 C60 112(3)
O17 Si2 C58 95.3(14)
O17 Si2 C59A 112.2(5)
O17 Si2 C58A 106.5(4)
O17 Si2 C60A 111.0(6)
C59 Si2 C58 106(2)
C60 Si2 C59 114(3)
C60 Si2 C58 123(2)
C59A Si2 C58A 108.4(5)
C60A Si2 C59A 108.3(7)
C60A Si2 C58A 110.4(6)
C25 N3 C20 126.4(3)
C18 N3 C25 122.2(3)
C18 N3 C20 111.1(3)
C25 O10 C26 122.0(3)
C13 C8 H8 107.4
C7 C8 H8 107.4
C7 C8 C13 111.7(3)
C7 C8 C9 108.4(3)
C9 C8 H8 107.4
C9 C8 C13 114.3(3)
C24 C19 C13 128.6(3)
C24 C19 C20 120.7(3)
C20 C19 C13 110.8(3)
C37 O20 C36 122.0(4)
C12 O7 Si1 131.7(2)
C46 O17 Si2 133.6(2)
C38 N6 C41 110.3(3)
C37 N6 C38 126.8(4)
C37 N6 C41 122.5(4)
C19 C24 H24 121.1
C23 C24 C19 117.8(4)
C23 C24 H24 121.1
C10 C11 C12 123.3(3)
C14 C11 C10 120.0(4)
C14 C11 C12 116.6(4)
O10 C26 C27 110.4(4)
O10 C26 C29 102.6(4)
O10 C26 C28 108.2(4)
C29 C26 C27 112.4(5)
C28 C26 C27 111.9(5)
C28 C26 C29 111.0(5)
C24 C23 Cl2 119.2(3)
C24 C23 C22 122.1(4)
C22 C23 Cl2 118.7(3)
C40 C39 C38 102.0(3)
C40 C39 C50 114.1(3)
C40 C39 C46 110.4(3)
C50 C39 C38 113.6(3)
C46 C39 C38 108.3(3)
C46 C39 C50 108.3(3)
O21 C51 C50 125.7(5)
O21 C51 O22 123.8(5)
O22 C51 C50 110.5(5)
C15 C16 H16 121.4
C15 C16 C17 117.1(4)
C17 C16 H16 121.4
C11 C10 C17 116.6(4)
C11 C10 C9 119.6(3)
C17 C10 C9 123.8(4)
C41 C40 C39 109.8(3)
C45 C40 C39 129.9(4)
C45 C40 C41 120.3(4)
C23 C22 H22 120.1
C23 C22 C21 119.7(4)
C21 C22 H22 120.1
O10 C25 N3 109.1(4)
O9 C25 N3 122.3(4)
O9 C25 O10 128.6(4)
O18 C38 N6 125.5(4)
O18 C38 C39 126.6(4)
N6 C38 C39 107.9(4)
O7 C12 C11 110.1(3)
O7 C12 H12 108.1
O7 C12 C13 108.7(3)
C11 C12 H12 108.1
C11 C12 C13 113.6(3)
C13 C12 H12 108.1
C57 C48 C49 123.0(5)
C47 C48 C57 116.0(5)
C47 C48 C49 121.0(4)
C8 C13 C12 107.5(3)
C8 C13 C18 114.5(3)
C19 C13 C8 114.1(3)
C19 C13 C12 110.4(3)
C19 C13 C18 101.6(3)
C18 C13 C12 108.6(3)
C40 C41 N6 109.0(3)
C42 C41 N6 130.0(4)
C42 C41 C40 121.0(4)
O2 N2 O1 122.2(5)
O2 N2 C17 120.1(4)
O1 N2 C17 117.7(5)
C11 C14 H14 120.2
C15 C14 C11 119.7(4)
C15 C14 H14 120.2
C39 C50 H50 107.9
C39 C50 C49 112.5(3)
C51 C50 C39 111.8(4)
C51 C50 H50 107.9
C51 C50 C49 108.6(4)
C49 C50 H50 107.9
C42 C43 H43 119.3
C44 C43 H43 119.3
C44 C43 C42 121.4(4)
Si1 C32 H32A 109.5
Si1 C32 H32B 109.5
Si1 C32 H32C 109.5
H32A C32 H32B 109.5
H32A C32 H32C 109.5
H32B C32 H32C 109.5
C7 O5 C6 113.8(7)
C7 O5 C6A 126.8(12)
O17 C46 C39 108.9(3)
O17 C46 H46 108.3
O17 C46 C47 108.6(3)
C39 C46 H46 108.3
C47 C46 C39 114.3(3)
C47 C46 H46 108.3
C51 O22 C52 118.0(6)
O6 C7 C8 124.5(4)
O6 C7 O5 124.6(4)
O5 C7 C8 110.9(4)
C19 C20 N3 108.5(3)
C21 C20 N3 129.9(3)
C21 C20 C19 121.3(4)
C41 C42 C43 117.4(4)
C41 C42 H42 121.3
C43 C42 H42 121.3
C22 C21 H21 120.8
C20 C21 C22 118.4(4)
C20 C21 H21 120.8
C40 C45 H45 120.8
C40 C45 C44 118.5(4)
C44 C45 H45 120.8
C3 O12 C2 120.0(6)
C16 C15 C14 122.5(4)
C16 C15 N1 119.0(5)
C14 C15 N1 118.4(5)
O20 C37 N6 110.6(4)
O19 C37 O20 126.8(4)
O19 C37 N6 122.6(4)
C48 C57 N4 120.3(6)
C56 C57 C48 123.0(6)
C56 C57 N4 116.7(6)
C16 C17 C10 124.0(4)
C16 C17 N2 115.4(4)
C10 C17 N2 120.6(4)
C8 C9 H9A 108.6
C8 C9 H9B 108.6
C10 C9 C8 114.5(3)
C10 C9 H9A 108.6
C10 C9 H9B 108.6
H9A C9 H9B 107.6
N3 C18 C13 107.4(3)
O8 C18 N3 126.8(4)
O8 C18 C13 125.6(3)
C48 C47 C46 122.4(4)
C54 C47 C48 120.7(4)
C54 C47 C46 116.9(4)
C47 C54 H54 119.9
C55 C54 C47 120.3(6)
C55 C54 H54 119.9
O20 C36 C35 110.1(4)
O20 C36 C33 102.5(4)
O20 C36 C34 108.8(4)
C35 C36 C34 113.3(5)
C33 C36 C35 111.1(6)
C33 C36 C34 110.6(6)
Si1 C31 H31A 109.5
Si1 C31 H31B 109.5
Si1 C31 H31C 109.5
H31A C31 H31B 109.5
H31A C31 H31C 109.5
H31B C31 H31C 109.5
C43 C44 Cl1 118.9(4)
C43 C44 C45 121.4(4)
C45 C44 Cl1 119.6(4)
C48 C49 C50 113.7(4)
C48 C49 H49A 108.8
C48 C49 H49B 108.8
C50 C49 H49A 108.8
C50 C49 H49B 108.8
H49A C49 H49B 107.7
O12 C3 C4 118.8(7)
O11 C3 O12 117.8(8)
O11 C3 C4 122.5(9)
C26 C27 H27A 109.5
C26 C27 H27B 109.5
C26 C27 H27C 109.5
H27A C27 H27B 109.5
H27A C27 H27C 109.5
H27B C27 H27C 109.5
C54 C55 N5 119.7(7)
C56 C55 C54 121.7(6)
C56 C55 N5 118.6(6)
C57 C56 H56 120.9
C55 C56 C57 118.2(5)
C55 C56 H56 120.9
C36 C35 H35A 109.5
C36 C35 H35B 109.5
C36 C35 H35C 109.5
H35A C35 H35B 109.5
H35A C35 H35C 109.5
H35B C35 H35C 109.5
C36 C33 H33A 109.5
C36 C33 H33B 109.5
C36 C33 H33C 109.5
H33A C33 H33B 109.5
H33A C33 H33C 109.5
H33B C33 H33C 109.5
Si2 C59 H59A 109.5
Si2 C59 H59B 109.5
Si2 C59 H59C 109.5
H59A C59 H59B 109.5
H59A C59 H59C 109.5
H59B C59 H59C 109.5
C36 C34 H34A 109.5
C36 C34 H34B 109.5
C36 C34 H34C 109.5
H34A C34 H34B 109.5
H34A C34 H34C 109.5
H34B C34 H34C 109.5
Si2 C60 H60A 109.5
Si2 C60 H60B 109.5
Si2 C60 H60C 109.5
H60A C60 H60B 109.5
H60A C60 H60C 109.5
H60B C60 H60C 109.5
Si2 C58 H58A 109.5
Si2 C58 H58B 109.5
Si2 C58 H58C 109.5
H58A C58 H58B 109.5
H58A C58 H58C 109.5
H58B C58 H58C 109.5
O15 N4 C57 119.6(6)
O15 N4 O16 121.6(8)
O16 N4 C57 118.8(8)
O4 N1 C15 118.2(5)
O4 N1 O3 126.3(5)
O3 N1 C15 115.4(6)
C26 C29 H29A 109.5
C26 C29 H29B 109.5
C26 C29 H29C 109.5
H29A C29 H29B 109.5
H29A C29 H29C 109.5
H29B C29 H29C 109.5
Si1 C30 H30A 109.5
Si1 C30 H30B 109.5
Si1 C30 H30C 109.5
H30A C30 H30B 109.5
H30A C30 H30C 109.5
H30B C30 H30C 109.5
O12 C2 H2A 110.0
O12 C2 H2B 110.0
H2A C2 H2B 108.3
C5 C2 O12 108.6(9)
C5 C2 H2A 110.0
C5 C2 H2B 110.0
O22 C52 H52A 109.5
O22 C52 H52B 109.5
O22 C52 C53 110.8(8)
H52A C52 H52B 108.1
C53 C52 H52A 109.5
C53 C52 H52B 109.5
C26 C28 H28A 109.5
C26 C28 H28B 109.5
C26 C28 H28C 109.5
H28A C28 H28B 109.5
H28A C28 H28C 109.5
H28B C28 H28C 109.5
C3 C4 H4A 109.5
C3 C4 H4B 109.5
C3 C4 H4C 109.5
H4A C4 H4B 109.5
H4A C4 H4C 109.5
H4B C4 H4C 109.5
C2 C5 H5A 109.5
C2 C5 H5B 109.5
C2 C5 H5C 109.5
H5A C5 H5B 109.5
H5A C5 H5C 109.5
H5B C5 H5C 109.5
O14 N5 C55 118.4(7)
O14 N5 O13 122.2(8)
O13 N5 C55 119.3(8)
C52 C53 H53A 109.5
C52 C53 H53B 109.5
C52 C53 H53C 109.5
H53A C53 H53B 109.5
H53A C53 H53C 109.5
H53B C53 H53C 109.5
O5 C6 H6A 111.6
O5 C6 H6B 111.6
H6A C6 H6B 109.4
C1A C6 O5 101.1(19)
C1A C6 H6A 111.6
C1A C6 H6B 111.6
C6 C1A H1AA 109.5
C6 C1A H1AB 109.5
C6 C1A H1AC 109.5
H1AA C1A H1AB 109.5
H1AA C1A H1AC 109.5
H1AB C1A H1AC 109.5
O5 C6A H6AA 111.8
O5 C6A H6AB 111.8
O5 C6A C1B 100(2)
H6AA C6A H6AB 109.5
C1B C6A H6AA 111.8
C1B C6A H6AB 111.8
C6A C1B H1BA 109.5
C6A C1B H1BB 109.5
C6A C1B H1BC 109.5
H1BA C1B H1BB 109.5
H1BA C1B H1BC 109.5
H1BB C1B H1BC 109.5
Si2 C59A H59D 109.5
Si2 C59A H59E 109.5
Si2 C59A H59F 109.5
H59D C59A H59E 109.5
H59D C59A H59F 109.5
H59E C59A H59F 109.5
Si2 C58A H58D 109.5
Si2 C58A H58E 109.5
Si2 C58A H58F 109.5
H58D C58A H58E 109.5
H58D C58A H58F 109.5
H58E C58A H58F 109.5
Si2 C60A H60D 109.5
Si2 C60A H60E 109.5
Si2 C60A H60F 109.5
H60D C60A H60E 109.5
H60D C60A H60F 109.5
H60E C60A H60F 109.5

loop_
_geom_bond_atom_site_label_1
_geom_bond_atom_site_label_2
_geom_bond_distance
Si1 O7 1.659(3)
Si1 C32 1.841(5)
Si1 C31 1.821(5)
Si1 C30 1.846(5)
Cl2 C23 1.739(4)
Si2 O17 1.659(3)
Si2 C59 1.85(2)
Si2 C60 1.77(7)
Si2 C58 1.86(2)
Si2 C59A 1.854(10)
Si2 C58A 1.886(8)
Si2 C60A 1.844(15)
Cl1 C44 1.737(5)
N3 C25 1.420(5)
N3 C20 1.421(5)
N3 C18 1.391(5)
O10 C26 1.482(5)
O10 C25 1.315(5)
O9 C25 1.191(5)
O18 C38 1.203(5)
C8 H8 0.9800
C8 C13 1.530(5)
C8 C7 1.510(6)
C8 C9 1.516(5)
C19 C24 1.381(5)
C19 C13 1.504(5)
C19 C20 1.381(5)
O20 C37 1.316(5)
O20 C36 1.476(5)
O7 C12 1.424(4)
O17 C46 1.412(5)
N6 C38 1.404(5)
N6 C41 1.418(5)
N6 C37 1.395(5)
C24 H24 0.9300
C24 C23 1.371(5)
O8 C18 1.202(4)
C11 C10 1.391(5)
C11 C12 1.524(5)
C11 C14 1.383(6)
C26 C27 1.507(8)
C26 C29 1.496(7)
C26 C28 1.492(7)
C23 C22 1.374(5)
C39 C40 1.511(5)
C39 C38 1.532(6)
C39 C50 1.528(6)
C39 C46 1.528(5)
C51 C50 1.500(7)
C51 O21 1.169(6)
C51 O22 1.326(6)
C16 H16 0.9300
C16 C15 1.355(6)
C16 C17 1.356(6)
C10 C17 1.395(5)
C10 C9 1.508(6)
C40 C41 1.400(5)
C40 C45 1.366(6)
C22 H22 0.9300
C22 C21 1.394(5)
O2 N2 1.201(5)
C12 H12 0.9800
C12 C13 1.550(5)
C48 C57 1.405(7)
C48 C47 1.387(7)
C48 C49 1.496(7)
C13 C18 1.543(6)
O6 C7 1.191(5)
C41 C42 1.385(6)
N2 O1 1.202(5)
N2 C17 1.482(6)
C14 H14 0.9300
C14 C15 1.364(6)
C50 H50 0.9800
C50 C49 1.528(6)
C43 H43 0.9300
C43 C42 1.389(7)
C43 C44 1.357(6)
C32 H32A 0.9600
C32 H32B 0.9600
C32 H32C 0.9600
O5 C7 1.310(5)
O5 C6 1.558(19)
O5 C6A 1.37(3)
C46 H46 0.9800
C46 C47 1.519(6)
O22 C52 1.442(8)
C20 C21 1.367(5)
C42 H42 0.9300
C21 H21 0.9300
C45 H45 0.9300
C45 C44 1.385(6)
O4 N1 1.204(6)
O19 C37 1.183(5)
O12 C3 1.302(8)
O12 C2 1.444(9)
C15 N1 1.474(7)
C57 C56 1.368(8)
C57 N4 1.463(9)
C9 H9A 0.9700
C9 H9B 0.9700
C47 C54 1.380(6)
C54 H54 0.9300
C54 C55 1.356(7)
C36 C35 1.499(8)
C36 C33 1.494(7)
C36 C34 1.503(7)
O3 N1 1.222(6)
C31 H31A 0.9600
C31 H31B 0.9600
C31 H31C 0.9600
C49 H49A 0.9700
C49 H49B 0.9700
C3 C4 1.382(9)
C3 O11 1.203(8)
O15 N4 1.197(7)
C27 H27A 0.9600
C27 H27B 0.9600
C27 H27C 0.9600
C55 C56 1.349(8)
C55 N5 1.470(9)
C56 H56 0.9300
C35 H35A 0.9600
C35 H35B 0.9600
C35 H35C 0.9600
C33 H33A 0.9600
C33 H33B 0.9600
C33 H33C 0.9600
O16 N4 1.211(7)
C59 H59A 0.9600
C59 H59B 0.9600
C59 H59C 0.9600
C34 H34A 0.9600
C34 H34B 0.9600
C34 H34C 0.9600
C60 H60A 0.9600
C60 H60B 0.9600
C60 H60C 0.9600
C58 H58A 0.9600
C58 H58B 0.9600
C58 H58C 0.9600
C29 H29A 0.9600
C29 H29B 0.9600
C29 H29C 0.9600
C30 H30A 0.9600
C30 H30B 0.9600
C30 H30C 0.9600
O14 N5 1.180(7)
C2 H2A 0.9700
C2 H2B 0.9700
C2 C5 1.386(11)
C52 H52A 0.9700
C52 H52B 0.9700
C52 C53 1.448(13)
C28 H28A 0.9600
C28 H28B 0.9600
C28 H28C 0.9600
C4 H4A 0.9600
C4 H4B 0.9600
C4 H4C 0.9600
O13 N5 1.197(7)
C5 H5A 0.9600
C5 H5B 0.9600
C5 H5C 0.9600
C53 H53A 0.9600
C53 H53B 0.9600
C53 H53C 0.9600
C6 H6A 0.9700
C6 H6B 0.9700
C6 C1A 1.397(17)
C1A H1AA 0.9600
C1A H1AB 0.9600
C1A H1AC 0.9600
C6A H6AA 0.9700
C6A H6AB 0.9700
C6A C1B 1.53(4)
C1B H1BA 0.9600
C1B H1BB 0.9600
C1B H1BC 0.9600
C59A H59D 0.9600
C59A H59E 0.9600
C59A H59F 0.9600
C58A H58D 0.9600
C58A H58E 0.9600
C58A H58F 0.9600
C60A H60D 0.9600
C60A H60E 0.9600
C60A H60F 0.9600

loop_
_geom_torsion_atom_site_label_1
_geom_torsion_atom_site_label_2
_geom_torsion_atom_site_label_3
_geom_torsion_atom_site_label_4
_geom_torsion
Si1 O7 C12 C11 -118.9(3)
Si1 O7 C12 C13 116.1(3)
Cl2 C23 C22 C21 -179.5(3)
Si2 O17 C46 C39 114.9(3)
Si2 O17 C46 C47 -120.0(3)
N3 C20 C21 C22 174.0(3)
C8 C13 C18 N3 131.0(3)
C8 C13 C18 O8 -52.7(5)
C19 C24 C23 Cl2 179.2(3)
C19 C24 C23 C22 -0.7(5)
C19 C13 C18 N3 7.5(3)
C19 C13 C18 O8 -176.3(4)
C19 C20 C21 C22 0.3(5)
O7 C12 C13 C8 169.4(3)
O7 C12 C13 C19 -65.5(4)
O7 C12 C13 C18 45.0(4)
O17 C46 C47 C48 -136.9(4)
O17 C46 C47 C54 44.5(5)
N6 C41 C42 C43 179.3(4)
C24 C19 C13 C8 48.3(5)
C24 C19 C13 C12 -72.9(4)
C24 C19 C13 C18 172.1(3)
C24 C19 C20 N3 -175.5(3)
C24 C19 C20 C21 -0.6(5)
C24 C23 C22 C21 0.4(6)
C11 C10 C17 C16 1.1(6)
C11 C10 C17 N2 -179.2(3)
C11 C10 C9 C8 -16.8(5)
C11 C12 C13 C8 46.5(4)
C11 C12 C13 C19 171.5(3)
C11 C12 C13 C18 -77.9(4)
C11 C14 C15 C16 1.0(7)
C11 C14 C15 N1 -178.7(5)
C26 O10 C25 N3 -179.6(3)
C26 O10 C25 O9 0.6(7)
C23 C22 C21 C20 -0.2(6)
C39 C40 C41 N6 1.6(4)
C39 C40 C41 C42 -179.2(4)
C39 C40 C45 C44 178.9(4)
C39 C50 C49 C48 45.2(5)
C39 C46 C47 C48 -15.1(5)
C39 C46 C47 C54 166.3(3)
C51 C50 C49 C48 169.5(4)
C51 O22 C52 C53 83.8(10)
C16 C15 N1 O4 167.7(6)
C16 C15 N1 O3 -11.3(9)
C10 C11 C12 O7 -144.9(3)
C10 C11 C12 C13 -22.7(5)
C10 C11 C14 C15 -3.1(6)
C40 C39 C38 O18 -171.0(4)
C40 C39 C38 N6 9.6(4)
C40 C39 C50 C51 53.3(5)
C40 C39 C50 C49 175.8(4)
C40 C39 C46 O17 -67.8(4)
C40 C39 C46 C47 170.5(3)
C40 C41 C42 C43 0.3(6)
C40 C45 C44 Cl1 -178.9(3)
C40 C45 C44 C43 -0.1(7)
O2 N2 C17 C16 -158.6(4)
O2 N2 C17 C10 21.6(6)
C25 N3 C20 C19 -172.2(3)
C25 N3 C20 C21 13.5(6)
C25 N3 C18 O8 -7.9(6)
C25 N3 C18 C13 168.3(3)
C25 O10 C26 C27 -56.9(5)
C25 O10 C26 C29 -176.8(4)
C25 O10 C26 C28 65.8(5)
C38 N6 C41 C40 5.0(4)
C38 N6 C41 C42 -174.1(4)
C38 N6 C37 O20 -17.3(6)
C38 N6 C37 O19 163.9(5)
C38 C39 C40 C41 -6.7(4)
C38 C39 C40 C45 174.2(4)
C38 C39 C50 C51 -63.0(5)
C38 C39 C50 C49 59.5(5)
C38 C39 C46 O17 43.1(4)
C38 C39 C46 C47 -78.6(4)
C12 C11 C10 C17 -175.0(4)
C12 C11 C10 C9 6.6(5)
C12 C11 C14 C15 174.2(4)
C12 C13 C18 N3 -108.9(3)
C12 C13 C18 O8 67.4(5)
C48 C57 C56 C55 -1.9(9)
C48 C57 N4 O15 38.0(10)
C48 C57 N4 O16 -144.1(6)
C48 C47 C54 C55 0.6(7)
C13 C8 C7 O6 16.7(6)
C13 C8 C7 O5 -166.4(4)
C13 C8 C9 C10 44.8(4)
C13 C19 C24 C23 -177.8(3)
C13 C19 C20 N3 3.3(4)
C13 C19 C20 C21 178.2(3)
C41 N6 C38 O18 171.2(4)
C41 N6 C38 C39 -9.3(4)
C41 N6 C37 O20 155.2(4)
C41 N6 C37 O19 -23.6(7)
C41 C40 C45 C44 -0.1(6)
C14 C11 C10 C17 2.1(5)
C14 C11 C10 C9 -176.3(4)
C14 C11 C12 O7 37.9(4)
C14 C11 C12 C13 160.0(3)
C14 C15 N1 O4 -12.6(9)
C14 C15 N1 O3 168.4(6)
C50 C39 C40 C41 -129.6(4)
C50 C39 C40 C45 51.4(6)
C50 C39 C38 O18 -47.8(5)
C50 C39 C38 N6 132.8(3)
C50 C39 C46 O17 166.6(3)
C50 C39 C46 C47 45.0(4)
C50 C51 O22 C52 -175.0(6)
C32 Si1 O7 C12 -26.9(4)
O21 C51 C50 C39 15.7(7)
O21 C51 C50 C49 -109.0(6)
O21 C51 O22 C52 3.2(10)
C46 C39 C40 C41 108.2(4)
C46 C39 C40 C45 -70.8(5)
C46 C39 C38 O18 72.6(5)
C46 C39 C38 N6 -106.9(3)
C46 C39 C50 C51 176.6(4)
C46 C39 C50 C49 -60.9(5)
C46 C47 C54 C55 179.2(4)
O22 C51 C50 C39 -166.2(4)
O22 C51 C50 C49 69.1(5)
C7 C8 C13 C19 54.5(4)
C7 C8 C13 C12 177.3(3)
C7 C8 C13 C18 -62.0(4)
C7 C8 C9 C10 170.1(3)
C7 O5 C6 C1A -113.7(11)
C7 O5 C6A C1B 82(2)
C20 N3 C25 O10 24.4(5)
C20 N3 C25 O9 -155.7(4)
C20 N3 C18 O8 177.6(4)
C20 N3 C18 C13 -6.2(4)
C20 C19 C24 C23 0.8(5)
C20 C19 C13 C8 -130.3(3)
C20 C19 C13 C12 108.5(3)
C20 C19 C13 C18 -6.5(4)
C42 C43 C44 Cl1 179.2(4)
C42 C43 C44 C45 0.3(7)
C45 C40 C41 N6 -179.3(4)
C45 C40 C41 C42 -0.1(6)
O1 N2 C17 C16 20.9(6)
O1 N2 C17 C10 -158.9(4)
C15 C16 C17 C10 -3.1(7)
C15 C16 C17 N2 177.1(4)
C37 O20 C36 C35 60.5(6)
C37 O20 C36 C33 178.8(5)
C37 O20 C36 C34 -64.2(6)
C37 N6 C38 O18 -15.5(6)
C37 N6 C38 C39 163.9(4)
C37 N6 C41 C40 -168.6(4)
C37 N6 C41 C42 12.3(6)
C57 C48 C47 C46 177.9(4)
C57 C48 C47 C54 -3.6(6)
C57 C48 C49 C50 167.1(4)
C17 C16 C15 C14 2.0(7)
C17 C16 C15 N1 -178.2(5)
C17 C10 C9 C8 164.9(4)
C9 C8 C13 C19 178.1(3)
C9 C8 C13 C12 -59.1(4)
C9 C8 C13 C18 61.6(4)
C9 C8 C7 O6 -110.2(5)
C9 C8 C7 O5 66.8(5)
C9 C10 C17 C16 179.4(4)
C9 C10 C17 N2 -0.8(6)
C18 N3 C25 O10 -149.2(3)
C18 N3 C25 O9 30.7(6)
C18 N3 C20 C19 2.0(4)
C18 N3 C20 C21 -172.4(4)
C47 C48 C57 C56 4.3(8)
C47 C48 C57 N4 -175.9(5)
C47 C48 C49 C50 -12.9(6)
C47 C54 C55 C56 2.1(8)
C47 C54 C55 N5 -176.9(5)
C54 C55 C56 C57 -1.4(9)
C54 C55 N5 O14 -0.2(10)
C54 C55 N5 O13 175.3(7)
C36 O20 C37 N6 179.1(4)
C36 O20 C37 O19 -2.2(8)
C31 Si1 O7 C12 -147.8(3)
C44 C43 C42 C41 -0.5(7)
C49 C48 C57 C56 -175.7(5)
C49 C48 C57 N4 4.1(8)
C49 C48 C47 C46 -2.1(6)
C49 C48 C47 C54 176.4(4)
C3 O12 C2 C5 -171.4(8)
C56 C57 N4 O15 -142.2(7)
C56 C57 N4 O16 35.7(9)
C56 C55 N5 O14 -179.2(8)
C56 C55 N5 O13 -3.7(10)
C59 Si2 O17 C46 91.0(18)
C60 Si2 O17 C46 -32(2)
C58 Si2 O17 C46 -161(2)
N4 C57 C56 C55 178.3(6)
C30 Si1 O7 C12 94.9(4)
C2 O12 C3 C4 -173.0(7)
C2 O12 C3 O11 17.4(11)
N5 C55 C56 C57 177.6(5)
C6 O5 C7 C8 -165.6(9)
C6 O5 C7 O6 11.4(11)
C6A O5 C7 C8 168.0(15)
C6A O5 C7 O6 -15.1(16)
C59A Si2 O17 C46 110.9(8)
C58A Si2 O17 C46 -130.6(8)
C60A Si2 O17 C46 -10.4(8)
